data_2209181
loop_
_publ_author_name
'Yang, Guo-Ming'
'Tan, Guo-Xia'
'Ding, Yang-Jun'
'Wu, Jun'

_publ_section_title
;
 Tris(2-methyl-2-phenylpropyl)(4-nitrophenolato)tin(IV)
;
_journal_coeditor_code HB2043
_journal_issue 6
_journal_name_full 'Acta Crystallographica Section E'
_journal_page_first m1195
_journal_page_last m1196
_journal_paper_doi 10.1107/S1600536806015662
_journal_volume 62
_journal_year 2006
_chemical_formula_iupac '[Sn (C10 H13)3 (C6 H4 N O3)]'
_chemical_formula_moiety 'C36 H43 N O3 Sn'
_chemical_formula_sum 'C36 H43 N O3 Sn'
_chemical_formula_weight 656.40
_chemical_name_systematic
;
Tris(2-methyl-2-phenylpropyl)(4-nitrophenolato)tin(IV)
;
_space_group_IT_number 2
_symmetry_cell_setting triclinic
_symmetry_space_group_name_Hall '-P 1'
_symmetry_space_group_name_H-M 'P -1'
_atom_sites_solution_hydrogens geom
_atom_sites_solution_primary direct
_atom_sites_solution_secondary difmap
_audit_creation_method SHELXL-97
_cell_angle_alpha 86.5850(10)
_cell_angle_beta 75.9380(10)
_cell_angle_gamma 79.7250(10)
_cell_formula_units_Z 2
_cell_length_a 9.9002(4)
_cell_length_b 12.1230(5)
_cell_length_c 14.4012(6)
_cell_measurement_reflns_used 6938
_cell_measurement_temperature 273(2)
_cell_measurement_theta_max 28.27
_cell_measurement_theta_min 2.26
_cell_volume 1649.51(12)
_computing_cell_refinement 'SAINT (Bruker, 2002)'
_computing_data_collection 'SMART (Bruker, 2002)'
_computing_data_reduction SAINT
_computing_molecular_graphics 'ORTEP-3 (Farrugia, 1997)'
_computing_publication_material SHELXL97
_computing_structure_refinement 'SHELXL97 (Sheldrick, 1997)'
_computing_structure_solution 'SHELXS97 (Sheldrick, 1997)'
_diffrn_ambient_temperature 273(2)
_diffrn_measured_fraction_theta_full 0.992
_diffrn_measured_fraction_theta_max 0.992
_diffrn_measurement_device_type 'Bruker SMART APEX CCD'
_diffrn_measurement_method '\f and \w'
_diffrn_radiation_monochromator graphite
_diffrn_radiation_source 'fine-focus sealed tube'
_diffrn_radiation_type MoK\a
_diffrn_radiation_wavelength 0.71073
_diffrn_reflns_av_R_equivalents 0.0180
_diffrn_reflns_av_sigmaI/netI 0.0198
_diffrn_reflns_limit_h_max 12
_diffrn_reflns_limit_h_min -12
_diffrn_reflns_limit_k_max 15
_diffrn_reflns_limit_k_min -15
_diffrn_reflns_limit_l_max 18
_diffrn_reflns_limit_l_min -18
_diffrn_reflns_number 17940
_diffrn_reflns_theta_full 26.50
_diffrn_reflns_theta_max 26.50
_diffrn_reflns_theta_min 1.46
_diffrn_standards_decay_% 0
_diffrn_standards_interval_count 0
_diffrn_standards_interval_time 0
_diffrn_standards_number 0
_exptl_absorpt_coefficient_mu 0.808
_exptl_absorpt_correction_T_max 0.931
_exptl_absorpt_correction_T_min 0.782
_exptl_absorpt_correction_type multi-scan
_exptl_absorpt_process_details '(SADABS; Bruker, 2002)'
_exptl_crystal_colour 'pale yellow'
_exptl_crystal_density_diffrn 1.322
_exptl_crystal_density_method 'not measured'
_exptl_crystal_description plate
_exptl_crystal_F_000 680
_exptl_crystal_size_max 0.32
_exptl_crystal_size_mid 0.25
_exptl_crystal_size_min 0.09
_refine_diff_density_max 0.331
_refine_diff_density_min -0.288
_refine_ls_extinction_method none
_refine_ls_goodness_of_fit_ref 1.046
_refine_ls_hydrogen_treatment constr
_refine_ls_matrix_type full
_refine_ls_number_parameters 376
_refine_ls_number_reflns 6787
_refine_ls_number_restraints 23
_refine_ls_restrained_S_all 1.054
_refine_ls_R_factor_all 0.0252
_refine_ls_R_factor_gt 0.0237
_refine_ls_shift/su_max 0.001
_refine_ls_shift/su_mean 0.000
_refine_ls_structure_factor_coef Fsqd
_refine_ls_weighting_details 'calc w=1/[\s^2^(Fo^2^)+(0.0359P)^2^+0.293P] where P=(Fo^2^+2Fc^2^)/3'
_refine_ls_weighting_scheme calc
_refine_ls_wR_factor_gt 0.0613
_refine_ls_wR_factor_ref 0.0623
_reflns_number_gt 6450
_reflns_number_total 6787
_reflns_threshold_expression I>2\s(I)
_cod_data_source_file hb2043.cif
_cod_data_source_block I
_cod_database_code 2209181
_cod_database_fobs_code 2209181

loop_
_symmetry_equiv_pos_as_xyz
'x, y, z'
'-x, -y, -z'

loop_
_atom_site_type_symbol
_atom_site_label
_atom_site_fract_x
_atom_site_fract_y
_atom_site_fract_z
_atom_site_U_iso_or_equiv
_atom_site_adp_type
_atom_site_calc_flag
_atom_site_refinement_flags
_atom_site_occupancy
Sn Sn1 0.128418(11) 0.738588(9) 0.307856(8) 0.04210(5) Uani d . 1
N N1 -0.4796(2) 0.7744(2) 0.68518(15) 0.0837(7) Uani d . 1
O O1 0.03682(15) 0.65426(12) 0.42716(10) 0.0627(4) Uani d U 1
O O2 -0.4982(3) 0.8587(3) 0.7324(2) 0.1335(10) Uani d . 1
O O3 -0.5672(2) 0.7140(2) 0.69375(15) 0.1146(8) Uani d . 1
C C1 -0.0868(2) 0.68588(16) 0.48845(13) 0.0513(4) Uani d . 1
C C2 -0.1204(2) 0.78684(19) 0.53586(17) 0.0686(6) Uani d . 1
H H2A -0.0556 0.8358 0.5241 0.082 Uiso calc R 1
C C3 -0.2490(3) 0.8158(2) 0.60038(17) 0.0723(6) Uani d . 1
H H3 -0.2706 0.8836 0.6321 0.087 Uiso calc R 1
C C4 -0.3436(2) 0.7439(2) 0.61692(14) 0.0604(5) Uani d . 1
C C5 -0.3134(2) 0.6427(2) 0.57153(16) 0.0644(5) Uani d . 1
H H5 -0.3789 0.5942 0.5839 0.077 Uiso calc R 1
C C6 -0.1853(2) 0.61386(18) 0.50773(15) 0.0607(5) Uani d . 1
H H6 -0.1642 0.5454 0.4771 0.073 Uiso calc R 1
C C7 -0.05356(19) 0.81330(16) 0.25572(15) 0.0523(4) Uani d . 1
H H7A -0.0472 0.7776 0.1960 0.063 Uiso calc R 1
H H7B -0.1364 0.7942 0.3010 0.063 Uiso calc R 1
C C8 -0.0805(2) 0.94098(16) 0.23794(15) 0.0545(4) Uani d . 1
C C9 -0.1851(2) 0.9665(2) 0.1728(2) 0.0768(7) Uani d . 1
H H9A -0.2079 1.0461 0.1636 0.115 Uiso calc R 1
H H9B -0.2698 0.9374 0.2022 0.115 Uiso calc R 1
H H9C -0.1430 0.9319 0.1119 0.115 Uiso calc R 1
C C10 -0.1474(3) 0.9985(2) 0.3338(2) 0.0861(8) Uani d . 1
H H10A -0.0802 0.9875 0.3731 0.129 Uiso calc R 1
H H10B -0.2291 0.9668 0.3657 0.129 Uiso calc R 1
H H10C -0.1750 1.0773 0.3229 0.129 Uiso calc R 1
C C11 0.0562(2) 0.98155(16) 0.18709(15) 0.0531(4) Uani d . 1
C C12 0.1473(3) 0.9209(2) 0.11120(17) 0.0691(6) Uani d . 1
H H12 0.1234 0.8564 0.0924 0.083 Uiso calc R 1
C C13 0.2726(3) 0.9542(3) 0.0628(2) 0.0927(8) Uani d D 1
H H13 0.3319 0.9119 0.0124 0.111 Uiso calc R 1
C C14 0.3094(4) 1.0488(3) 0.0890(3) 0.1045(10) Uani d DU 1
H H14 0.3942 1.0709 0.0570 0.125 Uiso calc R 1
C C15 0.2211(4) 1.1110(3) 0.1624(3) 0.1009(10) Uani d DU 1
H H15 0.2455 1.1761 0.1796 0.121 Uiso calc R 1
C C16 0.0947(3) 1.07826(19) 0.2118(2) 0.0756(7) Uani d . 1
H H16 0.0358 1.1216 0.2617 0.091 Uiso calc R 1
C C17 0.2438(2) 0.84692(16) 0.35988(15) 0.0527(4) Uani d . 1
H H17A 0.2711 0.9012 0.3096 0.063 Uiso calc R 1
H H17B 0.1799 0.8882 0.4134 0.063 Uiso calc R 1
C C18 0.3779(2) 0.79017(17) 0.39257(15) 0.0564(5) Uani d . 1
C C19 0.3341(3) 0.7147(2) 0.47930(17) 0.0801(7) Uani d . 1
H H19A 0.2971 0.6539 0.4604 0.120 Uiso calc R 1
H H19B 0.2629 0.7574 0.5275 0.120 Uiso calc R 1
H H19C 0.4148 0.6854 0.5046 0.120 Uiso calc R 1
C C20 0.4481(3) 0.8814(2) 0.4227(2) 0.0793(7) Uani d . 1
H H20A 0.5321 0.8469 0.4423 0.119 Uiso calc R 1
H H20B 0.3837 0.9225 0.4751 0.119 Uiso calc R 1
H H20C 0.4724 0.9317 0.3696 0.119 Uiso calc R 1
C C21 0.4839(2) 0.72585(18) 0.30927(16) 0.0574(5) Uani d . 1
C C22 0.5161(3) 0.7755(2) 0.21933(18) 0.0724(6) Uani d . 1
H H22 0.4752 0.8495 0.2106 0.087 Uiso calc R 1
C C23 0.6080(3) 0.7178(3) 0.1415(2) 0.0948(9) Uani d D 1
H H23 0.6281 0.7536 0.0821 0.114 Uiso calc R 1
C C24 0.6685(3) 0.6094(3) 0.1522(3) 0.1001(11) Uani d D 1
H H24 0.7264 0.5698 0.0998 0.120 Uiso calc R 1
C C25 0.6433(3) 0.5594(3) 0.2406(3) 0.0967(10) Uani d D 1
H H25 0.6876 0.4864 0.2488 0.116 Uiso calc R 1
C C26 0.5515(3) 0.6170(2) 0.3192(2) 0.0766(7) Uani d D 1
H H26 0.5357 0.5815 0.3790 0.092 Uiso calc R 1
C C27 0.25668(18) 0.59189(15) 0.23748(13) 0.0453(4) Uani d . 1
H H27A 0.3423 0.6140 0.1981 0.054 Uiso calc R 1
H H27B 0.2844 0.5405 0.2864 0.054 Uiso calc R 1
C C28 0.19556(19) 0.52582(14) 0.17375(13) 0.0455(4) Uani d . 1
C C29 0.3036(3) 0.41778(17) 0.14298(16) 0.0638(5) Uani d . 1
H H29A 0.2716 0.3772 0.0996 0.096 Uiso calc R 1
H H29B 0.3126 0.3717 0.1985 0.096 Uiso calc R 1
H H29C 0.3937 0.4374 0.1118 0.096 Uiso calc R 1
C C30 0.0574(2) 0.4917(2) 0.23224(16) 0.0645(5) Uani d . 1
H H30A -0.0129 0.5575 0.2487 0.097 Uiso calc R 1
H H30B 0.0735 0.4529 0.2897 0.097 Uiso calc R 1
H H30C 0.0252 0.4433 0.1950 0.097 Uiso calc R 1
C C31 0.17821(18) 0.59336(14) 0.08306(12) 0.0444(4) Uani d . 1
C C32 0.2944(2) 0.63137(17) 0.02252(14) 0.0569(5) Uani d . 1
H H32 0.3810 0.6172 0.0391 0.068 Uiso calc R 1
C C33 0.2833(3) 0.6896(2) -0.06150(16) 0.0720(6) Uani d . 1
H H33 0.3624 0.7132 -0.1011 0.086 Uiso calc R 1
C C34 0.1563(3) 0.7127(2) -0.08674(17) 0.0784(7) Uani d . 1
H H34 0.1488 0.7520 -0.1432 0.094 Uiso calc R 1
C C35 0.0408(3) 0.6775(2) -0.02833(19) 0.0758(7) Uani d . 1
H H35 -0.0458 0.6938 -0.0449 0.091 Uiso calc R 1
C C36 0.0511(2) 0.61767(18) 0.05555(16) 0.0592(5) Uani d . 1
H H36 -0.0286 0.5935 0.0940 0.071 Uiso calc R 1

loop_
_atom_site_aniso_label
_atom_site_aniso_U_11
_atom_site_aniso_U_22
_atom_site_aniso_U_33
_atom_site_aniso_U_12
_atom_site_aniso_U_13
_atom_site_aniso_U_23
Sn1 0.03973(7) 0.04147(7) 0.04277(8) -0.00435(5) -0.00626(5) -0.00444(5)
N1 0.0561(12) 0.1186(19) 0.0593(12) 0.0065(12) -0.0012(9) 0.0180(12)
O1 0.0603(8) 0.0576(8) 0.0547(8) 0.0004(6) 0.0066(6) 0.0071(6)
O2 0.0933(16) 0.148(2) 0.1207(19) 0.0149(15) 0.0300(14) -0.0350(18)
O3 0.0626(11) 0.186(2) 0.0842(14) -0.0280(14) 0.0033(10) 0.0177(14)
C1 0.0535(10) 0.0514(10) 0.0418(9) -0.0016(8) -0.0043(8) 0.0072(8)
C2 0.0663(13) 0.0611(13) 0.0704(14) -0.0173(10) 0.0056(11) -0.0077(10)
C3 0.0755(15) 0.0639(13) 0.0648(13) -0.0039(11) 0.0042(11) -0.0108(11)
C4 0.0505(10) 0.0780(14) 0.0427(10) 0.0040(10) -0.0054(8) 0.0119(9)
C5 0.0557(11) 0.0742(14) 0.0631(12) -0.0168(10) -0.0140(10) 0.0182(11)
C6 0.0667(12) 0.0546(11) 0.0581(11) -0.0102(9) -0.0108(10) 0.0028(9)
C7 0.0440(9) 0.0485(10) 0.0641(11) -0.0073(8) -0.0126(8) 0.0002(8)
C8 0.0488(10) 0.0464(10) 0.0651(12) 0.0015(8) -0.0132(9) -0.0061(9)
C9 0.0598(13) 0.0658(14) 0.1077(19) 0.0015(11) -0.0365(13) 0.0075(13)
C10 0.0825(17) 0.0735(16) 0.0855(17) 0.0062(13) 0.0032(14) -0.0237(13)
C11 0.0582(11) 0.0434(9) 0.0604(11) -0.0064(8) -0.0223(9) 0.0048(8)
C12 0.0670(13) 0.0752(15) 0.0653(13) -0.0202(11) -0.0099(11) -0.0024(11)
C13 0.0774(17) 0.117(2) 0.0805(18) -0.0340(17) -0.0023(14) 0.0085(16)
C14 0.090(2) 0.117(3) 0.112(2) -0.0499(19) -0.0200(18) 0.038(2)
C15 0.123(3) 0.0718(17) 0.132(3) -0.0499(18) -0.060(2) 0.0266(18)
C16 0.0946(18) 0.0495(12) 0.0921(17) -0.0174(12) -0.0379(14) 0.0056(11)
C17 0.0506(10) 0.0483(10) 0.0596(11) -0.0052(8) -0.0132(8) -0.0131(8)
C18 0.0571(11) 0.0586(11) 0.0583(11) -0.0084(9) -0.0211(9) -0.0112(9)
C19 0.0848(17) 0.0990(19) 0.0608(13) -0.0146(14) -0.0276(12) 0.0044(13)
C20 0.0748(15) 0.0820(17) 0.0920(18) -0.0138(13) -0.0322(14) -0.0334(14)
C21 0.0424(9) 0.0608(11) 0.0743(13) -0.0078(8) -0.0211(9) -0.0171(10)
C22 0.0635(13) 0.0740(15) 0.0775(15) -0.0200(11) -0.0037(11) -0.0119(12)
C23 0.0713(16) 0.122(3) 0.0881(19) -0.0361(17) 0.0088(14) -0.0301(18)
C24 0.0529(14) 0.124(3) 0.121(3) -0.0183(16) 0.0011(15) -0.056(2)
C25 0.0596(15) 0.0800(18) 0.153(3) 0.0135(13) -0.0366(18) -0.047(2)
C26 0.0636(13) 0.0712(15) 0.1017(19) 0.0007(11) -0.0372(13) -0.0163(13)
C27 0.0413(8) 0.0485(9) 0.0455(9) -0.0018(7) -0.0116(7) -0.0084(7)
C28 0.0485(9) 0.0425(9) 0.0461(9) -0.0079(7) -0.0113(7) -0.0046(7)
C29 0.0841(15) 0.0434(10) 0.0614(12) 0.0043(10) -0.0214(11) -0.0082(9)
C30 0.0700(13) 0.0679(13) 0.0613(12) -0.0305(11) -0.0136(10) 0.0010(10)
C31 0.0486(9) 0.0406(8) 0.0441(9) -0.0048(7) -0.0111(7) -0.0091(7)
C32 0.0534(11) 0.0584(11) 0.0528(11) -0.0039(9) -0.0045(8) -0.0032(9)
C33 0.0858(16) 0.0698(14) 0.0509(12) -0.0105(12) -0.0005(11) 0.0010(10)
C34 0.120(2) 0.0617(14) 0.0541(12) -0.0022(14) -0.0324(14) 0.0003(10)
C35 0.0876(17) 0.0736(15) 0.0780(16) -0.0031(13) -0.0490(14) -0.0056(12)
C36 0.0583(11) 0.0627(12) 0.0636(12) -0.0131(9) -0.0243(10) -0.0060(10)

loop_
_atom_type_symbol
_atom_type_description
_atom_type_scat_dispersion_real
_atom_type_scat_dispersion_imag
_atom_type_scat_source
C C 0.0033 0.0016 'International Tables Vol C Tables 4.2.6.8 and 6.1.1.4'
H H 0.0000 0.0000 'International Tables Vol C Tables 4.2.6.8 and 6.1.1.4'
N N 0.0061 0.0033 'International Tables Vol C Tables 4.2.6.8 and 6.1.1.4'
O O 0.0106 0.0060 'International Tables Vol C Tables 4.2.6.8 and 6.1.1.4'
Sn Sn -0.6537 1.4246 'International Tables Vol C Tables 4.2.6.8 and 6.1.1.4'

loop_
_geom_angle_atom_site_label_1
_geom_angle_atom_site_label_2
_geom_angle_atom_site_label_3
_geom_angle
_geom_angle_publ_flag
O1 Sn1 C27 95.05(6) yes
O1 Sn1 C7 101.12(7) yes
C27 Sn1 C7 117.47(7) yes
O1 Sn1 C17 104.58(7) yes
C27 Sn1 C17 114.52(7) yes
C7 Sn1 C17 118.62(7) yes
O3 N1 O2 123.1(2) ?
O3 N1 C4 118.6(3) ?
O2 N1 C4 118.2(3) ?
C1 O1 Sn1 127.98(12) ?
O1 C1 C2 122.63(19) ?
O1 C1 C6 118.97(19) ?
C2 C1 C6 118.38(19) ?
C3 C2 C1 120.9(2) ?
C3 C2 H2A 119.6 ?
C1 C2 H2A 119.6 ?
C4 C3 C2 119.3(2) ?
C4 C3 H3 120.4 ?
C2 C3 H3 120.4 ?
C3 C4 C5 121.37(19) ?
C3 C4 N1 119.2(2) ?
C5 C4 N1 119.4(2) ?
C6 C5 C4 119.3(2) ?
C6 C5 H5 120.3 ?
C4 C5 H5 120.3 ?
C5 C6 C1 120.8(2) ?
C5 C6 H6 119.6 ?
C1 C6 H6 119.6 ?
C8 C7 Sn1 119.11(13) ?
C8 C7 H7A 107.5 ?
Sn1 C7 H7A 107.5 ?
C8 C7 H7B 107.5 ?
Sn1 C7 H7B 107.5 ?
H7A C7 H7B 107.0 ?
C11 C8 C10 112.02(19) ?
C11 C8 C7 110.64(15) ?
C10 C8 C7 108.70(19) ?
C11 C8 C9 108.48(18) ?
C10 C8 C9 109.03(19) ?
C7 C8 C9 107.88(17) ?
C8 C9 H9A 109.5 ?
C8 C9 H9B 109.5 ?
H9A C9 H9B 109.5 ?
C8 C9 H9C 109.5 ?
H9A C9 H9C 109.5 ?
H9B C9 H9C 109.5 ?
C8 C10 H10A 109.5 ?
C8 C10 H10B 109.5 ?
H10A C10 H10B 109.5 ?
C8 C10 H10C 109.5 ?
H10A C10 H10C 109.5 ?
H10B C10 H10C 109.5 ?
C16 C11 C12 117.3(2) ?
C16 C11 C8 123.2(2) ?
C12 C11 C8 119.47(18) ?
C13 C12 C11 121.7(2) ?
C13 C12 H12 119.2 ?
C11 C12 H12 119.2 ?
C14 C13 C12 120.1(3) ?
C14 C13 H13 119.9 ?
C12 C13 H13 119.9 ?
C13 C14 C15 119.5(3) ?
C13 C14 H14 120.2 ?
C15 C14 H14 120.2 ?
C14 C15 C16 120.9(3) ?
C14 C15 H15 119.5 ?
C16 C15 H15 119.5 ?
C11 C16 C15 120.4(3) ?
C11 C16 H16 119.8 ?
C15 C16 H16 119.8 ?
C18 C17 Sn1 116.96(13) ?
C18 C17 H17A 108.1 ?
Sn1 C17 H17A 108.1 ?
C18 C17 H17B 108.1 ?
Sn1 C17 H17B 108.1 ?
H17A C17 H17B 107.3 ?
C19 C18 C21 112.57(19) ?
C19 C18 C20 108.49(19) ?
C21 C18 C20 108.07(18) ?
C19 C18 C17 108.64(18) ?
C21 C18 C17 109.99(16) ?
C20 C18 C17 109.00(18) ?
C18 C19 H19A 109.5 ?
C18 C19 H19B 109.5 ?
H19A C19 H19B 109.5 ?
C18 C19 H19C 109.5 ?
H19A C19 H19C 109.5 ?
H19B C19 H19C 109.5 ?
C18 C20 H20A 109.5 ?
C18 C20 H20B 109.5 ?
H20A C20 H20B 109.5 ?
C18 C20 H20C 109.5 ?
H20A C20 H20C 109.5 ?
H20B C20 H20C 109.5 ?
C22 C21 C26 116.7(2) ?
C22 C21 C18 120.6(2) ?
C26 C21 C18 122.7(2) ?
C21 C22 C23 121.8(3) ?
C21 C22 H22 119.1 ?
C23 C22 H22 119.1 ?
C24 C23 C22 120.3(3) ?
C24 C23 H23 119.9 ?
C22 C23 H23 119.9 ?
C23 C24 C25 119.4(3) ?
C23 C24 H24 120.3 ?
C25 C24 H24 120.3 ?
C24 C25 C26 120.7(3) ?
C24 C25 H25 119.7 ?
C26 C25 H25 119.7 ?
C21 C26 C25 121.0(3) ?
C21 C26 H26 119.5 ?
C25 C26 H26 119.5 ?
C28 C27 Sn1 119.13(11) ?
C28 C27 H27A 107.5 ?
Sn1 C27 H27A 107.5 ?
C28 C27 H27B 107.5 ?
Sn1 C27 H27B 107.5 ?
H27A C27 H27B 107.0 ?
C31 C28 C30 113.08(16) ?
C31 C28 C27 110.62(14) ?
C30 C28 C27 109.49(15) ?
C31 C28 C29 107.77(15) ?
C30 C28 C29 108.23(17) ?
C27 C28 C29 107.45(15) ?
C28 C29 H29A 109.5 ?
C28 C29 H29B 109.5 ?
H29A C29 H29B 109.5 ?
C28 C29 H29C 109.5 ?
H29A C29 H29C 109.5 ?
H29B C29 H29C 109.5 ?
C28 C30 H30A 109.5 ?
C28 C30 H30B 109.5 ?
H30A C30 H30B 109.5 ?
C28 C30 H30C 109.5 ?
H30A C30 H30C 109.5 ?
H30B C30 H30C 109.5 ?
C36 C31 C32 117.01(18) ?
C36 C31 C28 123.02(17) ?
C32 C31 C28 119.95(16) ?
C33 C32 C31 121.4(2) ?
C33 C32 H32 119.3 ?
C31 C32 H32 119.3 ?
C34 C33 C32 120.3(2) ?
C34 C33 H33 119.8 ?
C32 C33 H33 119.8 ?
C35 C34 C33 119.4(2) ?
C35 C34 H34 120.3 ?
C33 C34 H34 120.3 ?
C34 C35 C36 120.7(2) ?
C34 C35 H35 119.6 ?
C36 C35 H35 119.6 ?
C35 C36 C31 121.1(2) ?
C35 C36 H36 119.5 ?
C31 C36 H36 119.5 ?

loop_
_geom_bond_atom_site_label_1
_geom_bond_atom_site_label_2
_geom_bond_distance
_geom_bond_publ_flag
Sn1 O1 2.0454(13) yes
Sn1 C27 2.1415(17) yes
Sn1 C7 2.1504(18) yes
Sn1 C17 2.1584(18) yes
N1 O3 1.211(3) ?
N1 O2 1.223(4) ?
N1 C4 1.462(3) ?
O1 C1 1.331(2) ?
C1 C2 1.385(3) ?
C1 C6 1.390(3) ?
C2 C3 1.383(3) ?
C2 H2A 0.9300 ?
C3 C4 1.361(3) ?
C3 H3 0.9300 ?
C4 C5 1.375(3) ?
C5 C6 1.374(3) ?
C5 H5 0.9300 ?
C6 H6 0.9300 ?
C7 C8 1.540(3) ?
C7 H7A 0.9700 ?
C7 H7B 0.9700 ?
C8 C11 1.524(3) ?
C8 C10 1.529(3) ?
C8 C9 1.541(3) ?
C9 H9A 0.9600 ?
C9 H9B 0.9600 ?
C9 H9C 0.9600 ?
C10 H10A 0.9600 ?
C10 H10B 0.9600 ?
C10 H10C 0.9600 ?
C11 C16 1.386(3) ?
C11 C12 1.388(3) ?
C12 C13 1.383(3) ?
C12 H12 0.9300 ?
C13 C14 1.363(4) ?
C13 H13 0.9300 ?
C14 C15 1.364(4) ?
C14 H14 0.9300 ?
C15 C16 1.393(4) ?
C15 H15 0.9300 ?
C16 H16 0.9300 ?
C17 C18 1.548(3) ?
C17 H17A 0.9700 ?
C17 H17B 0.9700 ?
C18 C19 1.525(3) ?
C18 C21 1.535(3) ?
C18 C20 1.541(3) ?
C19 H19A 0.9600 ?
C19 H19B 0.9600 ?
C19 H19C 0.9600 ?
C20 H20A 0.9600 ?
C20 H20B 0.9600 ?
C20 H20C 0.9600 ?
C21 C22 1.385(3) ?
C21 C26 1.385(3) ?
C22 C23 1.395(4) ?
C22 H22 0.9300 ?
C23 C24 1.359(4) ?
C23 H23 0.9300 ?
C24 C25 1.363(4) ?
C24 H24 0.9300 ?
C25 C26 1.401(4) ?
C25 H25 0.9300 ?
C26 H26 0.9300 ?
C27 C28 1.543(2) ?
C27 H27A 0.9700 ?
C27 H27B 0.9700 ?
C28 C31 1.529(2) ?
C28 C30 1.534(3) ?
C28 C29 1.548(3) ?
C29 H29A 0.9600 ?
C29 H29B 0.9600 ?
C29 H29C 0.9600 ?
C30 H30A 0.9600 ?
C30 H30B 0.9600 ?
C30 H30C 0.9600 ?
C31 C36 1.387(3) ?
C31 C32 1.396(3) ?
C32 C33 1.382(3) ?
C32 H32 0.9300 ?
C33 C34 1.369(4) ?
C33 H33 0.9300 ?
C34 C35 1.364(4) ?
C34 H34 0.9300 ?
C35 C36 1.387(3) ?
C35 H35 0.9300 ?
C36 H36 0.9300 ?

loop_
_geom_torsion_atom_site_label_1
_geom_torsion_atom_site_label_2
_geom_torsion_atom_site_label_3
_geom_torsion_atom_site_label_4
_geom_torsion
C27 Sn1 O1 C1 -155.95(18)
C7 Sn1 O1 C1 -36.66(19)
C17 Sn1 O1 C1 87.08(18)
Sn1 O1 C1 C2 -55.7(3)
Sn1 O1 C1 C6 125.93(18)
O1 C1 C2 C3 -178.8(2)
C6 C1 C2 C3 -0.4(3)
C1 C2 C3 C4 -0.2(4)
C2 C3 C4 C5 0.7(4)
C2 C3 C4 N1 180.0(2)
O3 N1 C4 C3 174.3(2)
O2 N1 C4 C3 -7.2(3)
O3 N1 C4 C5 -6.4(3)
O2 N1 C4 C5 172.1(2)
C3 C4 C5 C6 -0.4(3)
N1 C4 C5 C6 -179.69(19)
C4 C5 C6 C1 -0.3(3)
O1 C1 C6 C5 179.10(18)
C2 C1 C6 C5 0.7(3)
O1 Sn1 C7 C8 125.50(15)
C27 Sn1 C7 C8 -132.77(15)
C17 Sn1 C7 C8 11.95(18)
Sn1 C7 C8 C11 43.9(2)
Sn1 C7 C8 C10 -79.5(2)
Sn1 C7 C8 C9 162.39(15)
C10 C8 C11 C16 -15.8(3)
C7 C8 C11 C16 -137.3(2)
C9 C8 C11 C16 104.6(2)
C10 C8 C11 C12 165.2(2)
C7 C8 C11 C12 43.7(3)
C9 C8 C11 C12 -74.5(2)
C16 C11 C12 C13 1.0(4)
C8 C11 C12 C13 -179.9(2)
C11 C12 C13 C14 -0.2(5)
C12 C13 C14 C15 -0.7(5)
C13 C14 C15 C16 0.9(5)
C12 C11 C16 C15 -0.8(3)
C8 C11 C16 C15 -179.9(2)
C14 C15 C16 C11 -0.1(4)
O1 Sn1 C17 C18 70.98(15)
C27 Sn1 C17 C18 -31.65(17)
C7 Sn1 C17 C18 -177.37(14)
Sn1 C17 C18 C19 -64.4(2)
Sn1 C17 C18 C21 59.2(2)
Sn1 C17 C18 C20 177.54(16)
C19 C18 C21 C22 168.3(2)
C20 C18 C21 C22 -71.9(2)
C17 C18 C21 C22 47.0(2)
C19 C18 C21 C26 -11.5(3)
C20 C18 C21 C26 108.3(2)
C17 C18 C21 C26 -132.8(2)
C26 C21 C22 C23 2.2(3)
C18 C21 C22 C23 -177.6(2)
C21 C22 C23 C24 0.4(4)
C22 C23 C24 C25 -2.9(4)
C23 C24 C25 C26 2.7(4)
C22 C21 C26 C25 -2.4(3)
C18 C21 C26 C25 177.4(2)
C24 C25 C26 C21 0.0(4)
O1 Sn1 C27 C28 88.13(14)
C7 Sn1 C27 C28 -17.19(16)
C17 Sn1 C27 C28 -163.32(13)
Sn1 C27 C28 C31 69.36(17)
Sn1 C27 C28 C30 -55.91(19)
Sn1 C27 C28 C29 -173.25(13)
C30 C28 C31 C36 -2.0(2)
C27 C28 C31 C36 -125.21(18)
C29 C28 C31 C36 117.6(2)
C30 C28 C31 C32 179.51(17)
C27 C28 C31 C32 56.3(2)
C29 C28 C31 C32 -60.9(2)
C36 C31 C32 C33 -0.6(3)
C28 C31 C32 C33 177.95(18)
C31 C32 C33 C34 0.8(3)
C32 C33 C34 C35 -0.1(4)
C33 C34 C35 C36 -0.7(4)
C34 C35 C36 C31 0.9(4)
C32 C31 C36 C35 -0.2(3)
C28 C31 C36 C35 -178.77(19)

loop_
_cod_related_entry_id
_cod_related_entry_database
_cod_related_entry_code
1 ChemSpider 24735551
